data_7208975
loop_
_publ_author_name
'Lucas, Jacqueline S.'
'Uebler, Jacob W.'
'LaDuca, Robert L.'

_publ_section_title
;
 Metal dependent dimensionality in sulfate coordination polymers
 containing 3-pyridylisonicotinamide
;
_journal_issue 5
_journal_name_full CrystEngComm
_journal_page_first 860
_journal_paper_doi 10.1039/c2ce26333e
_journal_volume 15
_journal_year 2013
_chemical_formula_sum 'C11 H27 Co N3 O14 S'
_chemical_formula_weight 516.35
_space_group_IT_number 2
_symmetry_cell_setting triclinic
_symmetry_space_group_name_Hall '-P 1'
_symmetry_space_group_name_H-M 'P -1'
_atom_sites_solution_hydrogens geom
_atom_sites_solution_primary direct
_atom_sites_solution_secondary difmap
_audit_creation_method SHELXL-97
_audit_update_record
;
2012-06-12 # Formatted by publCIF
;
_cell_angle_alpha 70.681(1)
_cell_angle_beta 86.723(1)
_cell_angle_gamma 80.613(1)
_cell_formula_units_Z 2
_cell_length_a 7.0454(4)
_cell_length_b 12.1205(7)
_cell_length_c 13.2868(8)
_cell_measurement_reflns_used 4080
_cell_measurement_temperature 173(2)
_cell_measurement_theta_max 25.33
_cell_measurement_theta_min 2.79
_cell_volume 1056.38(11)
_computing_cell_refinement 'Bruker SAINT'
_computing_data_collection 'Bruker APEX2'
_computing_data_reduction 'Bruker SAINT'
_computing_molecular_graphics 'Bruker SHELXTL'
_computing_publication_material 'Bruker SHELXTL'
_computing_structure_refinement 'SHELXL-97 (Sheldrick, 2008)'
_computing_structure_solution 'SHELXS-97 (Sheldrick, 2008)'
_diffrn_ambient_temperature 173(2)
_diffrn_measured_fraction_theta_full 0.999
_diffrn_measured_fraction_theta_max 0.999
_diffrn_measurement_device_type 'Bruker APEX-II CCD'
_diffrn_measurement_method '\f and \w scans'
_diffrn_radiation_monochromator graphite
_diffrn_radiation_source 'fine-focus sealed tube'
_diffrn_radiation_type MoK\a
_diffrn_radiation_wavelength 0.71073
_diffrn_reflns_av_R_equivalents 0.0267
_diffrn_reflns_av_sigmaI/netI 0.0162
_diffrn_reflns_limit_h_max 8
_diffrn_reflns_limit_h_min -8
_diffrn_reflns_limit_k_max 14
_diffrn_reflns_limit_k_min -13
_diffrn_reflns_limit_l_max 15
_diffrn_reflns_limit_l_min 0
_diffrn_reflns_number 31373
_diffrn_reflns_theta_full 25.00
_diffrn_reflns_theta_max 25.35
_diffrn_reflns_theta_min 1.80
_exptl_absorpt_coefficient_mu 0.984
_exptl_absorpt_correction_T_max 0.8435
_exptl_absorpt_correction_T_min 0.6741
_exptl_absorpt_correction_type multi-scan
_exptl_absorpt_process_details TWINABS
_exptl_crystal_colour pink
_exptl_crystal_density_diffrn 1.623
_exptl_crystal_density_method 'not measured'
_exptl_crystal_description block
_exptl_crystal_F_000 538
_exptl_crystal_size_max 0.44
_exptl_crystal_size_mid 0.24
_exptl_crystal_size_min 0.18
_refine_diff_density_max 0.474
_refine_diff_density_min -0.794
_refine_diff_density_rms 0.073
_refine_ls_extinction_method none
_refine_ls_goodness_of_fit_ref 1.077
_refine_ls_hydrogen_treatment mixed
_refine_ls_matrix_type full
_refine_ls_number_parameters 328
_refine_ls_number_reflns 3877
_refine_ls_number_restraints 27
_refine_ls_restrained_S_all 1.092
_refine_ls_R_factor_all 0.0395
_refine_ls_R_factor_gt 0.0365
_refine_ls_shift/su_max 0.000
_refine_ls_shift/su_mean 0.000
_refine_ls_structure_factor_coef Fsqd
_refine_ls_weighting_details 'calc w=1/[\s^2^(Fo^2^)+(0.0439P)^2^+1.9229P] where P=(Fo^2^+2Fc^2^)/3'
_refine_ls_weighting_scheme calc
_refine_ls_wR_factor_gt 0.0964
_refine_ls_wR_factor_ref 0.0981
_reflns_number_gt 3612
_reflns_number_total 3877
_reflns_threshold_expression >2sigma(I)
_cod_data_source_file c2ce26333e.txt
_cod_data_source_block p1b
_cod_original_sg_symbol_H-M P-1
_cod_database_code 7208975

loop_
_symmetry_equiv_pos_as_xyz
'x, y, z'
'-x, -y, -z'

loop_
_atom_site_label
_atom_site_type_symbol
_atom_site_fract_x
_atom_site_fract_y
_atom_site_fract_z
_atom_site_U_iso_or_equiv
_atom_site_adp_type
_atom_site_occupancy
_atom_site_symmetry_multiplicity
_atom_site_calc_flag
_atom_site_refinement_flags
Co1 Co 0.5000 0.0000 0.0000 0.01700(14) Uani 1 2 d S
Co2 Co 0.0000 1.0000 -0.5000 0.01948(14) Uani 1 2 d S
S1 S -0.06663(9) 0.20299(6) 0.11497(5) 0.01928(16) Uani 1 1 d .
O1W O 0.4485(3) 1.23906(19) -0.61734(18) 0.0301(5) Uani 1 1 d D
H1WA H 0.454(5) 1.276(3) -0.6828(15) 0.036 Uiso 1 1 d D
H1WB H 0.416(5) 1.287(3) -0.584(2) 0.036 Uiso 1 1 d D
O1 O -0.0406(3) 0.17951(18) 0.01252(15) 0.0266(4) Uani 1 1 d .
O2 O -0.2098(3) 0.13417(18) 0.18034(15) 0.0267(4) Uani 1 1 d .
O2W O -0.0126(5) 1.4228(2) -0.7467(2) 0.0485(7) Uani 1 1 d D
H2WA H -0.050(6) 1.394(4) -0.790(3) 0.058 Uiso 1 1 d D
H2WB H 0.056(6) 1.475(3) -0.780(3) 0.058 Uiso 1 1 d D
O3 O -0.1317(4) 0.32946(19) 0.09462(19) 0.0387(5) Uani 1 1 d .
O3W O 0.2222(5) 1.5904(3) -0.8457(2) 0.0584(8) Uani 1 1 d D
H3WA H 0.301(6) 1.542(3) -0.873(3) 0.070 Uiso 1 1 d D
H3WB H 0.192(7) 1.646(3) -0.908(2) 0.070 Uiso 1 1 d D
O4 O 0.1177(3) 0.1676(2) 0.17189(16) 0.0311(5) Uani 1 1 d .
O4W O 0.4846(5) 1.3774(3) -0.8290(3) 0.0696(9) Uani 1 1 d D
H4WA H 0.394(5) 1.402(5) -0.875(3) 0.083 Uiso 1 1 d D
H4WB H 0.593(4) 1.355(5) -0.854(4) 0.083 Uiso 1 1 d D
O5 O 0.3413(3) 0.41566(17) -0.52708(16) 0.0305(5) Uani 1 1 d .
O5W O 0.2315(6) 1.4210(3) -0.9952(3) 0.0884(12) Uani 1 1 d D
H5WA H 0.179(4) 1.5026(17) -1.025(3) 0.106 Uiso 1 1 d D
H5WB H 0.1817 1.3556 -0.9479 0.106 Uiso 1 1 d RD
O6 O 0.2368(3) 0.93870(18) -0.39634(16) 0.0270(4) Uani 1 1 d D
H6A H 0.220(5) 0.917(3) -0.3291(15) 0.032 Uiso 1 1 d D
H6B H 0.326(4) 0.890(3) -0.407(3) 0.032 Uiso 1 1 d D
O7 O 0.1778(3) 1.09525(18) -0.61577(16) 0.0275(4) Uani 1 1 d D
H7A H 0.256(4) 1.137(3) -0.605(3) 0.033 Uiso 1 1 d D
H7B H 0.149(5) 1.121(3) -0.6812(16) 0.033 Uiso 1 1 d D
O8 O 0.4681(3) 0.12521(17) 0.08052(15) 0.0217(4) Uani 1 1 d D
H8A H 0.559(3) 0.136(3) 0.112(2) 0.026 Uiso 1 1 d D
H8B H 0.365(3) 0.140(3) 0.109(2) 0.026 Uiso 1 1 d D
O9 O 0.2211(3) -0.02452(18) 0.03909(17) 0.0252(4) Uani 1 1 d D
H9A H 0.171(4) -0.074(2) 0.021(3) 0.030 Uiso 1 1 d D
H9B H 0.143(4) 0.039(2) 0.025(3) 0.030 Uiso 1 1 d D
N1 N 0.4113(3) 0.1461(2) -0.14818(18) 0.0212(5) Uani 1 1 d .
N2 N 0.1965(3) 0.53593(19) -0.43638(19) 0.0206(5) Uani 1 1 d .
H2N H 0.157(5) 0.541(3) -0.377(3) 0.025 Uiso 1 1 d .
N3 N 0.0761(3) 0.8542(2) -0.56087(18) 0.0225(5) Uani 1 1 d .
C1 C 0.3900(5) 0.2586(3) -0.1513(2) 0.0344(7) Uani 1 1 d .
H1 H 0.4042 0.2743 -0.0869 0.041 Uiso 1 1 calc R
C2 C 0.3481(5) 0.3536(3) -0.2436(2) 0.0354(8) Uani 1 1 d .
H2 H 0.3342 0.4322 -0.2416 0.043 Uiso 1 1 calc R
C3 C 0.3268(4) 0.3341(2) -0.3383(2) 0.0198(5) Uani 1 1 d .
C4 C 0.3519(5) 0.2181(2) -0.3362(2) 0.0286(7) Uani 1 1 d .
H4 H 0.3408 0.2004 -0.3999 0.034 Uiso 1 1 calc R
C5 C 0.3931(5) 0.1282(2) -0.2411(2) 0.0293(7) Uani 1 1 d .
H5 H 0.4096 0.0490 -0.2415 0.035 Uiso 1 1 calc R
C6 C 0.1091(4) 0.7445(2) -0.4908(2) 0.0212(6) Uani 1 1 d .
H6 H 0.0944 0.7349 -0.4169 0.025 Uiso 1 1 calc R
C7 C 0.1637(4) 0.6439(2) -0.5205(2) 0.0189(5) Uani 1 1 d .
C8 C 0.1800(4) 0.6573(2) -0.6282(2) 0.0224(6) Uani 1 1 d .
H8 H 0.2138 0.5905 -0.6515 0.027 Uiso 1 1 calc R
C9 C 0.1457(4) 0.7708(2) -0.7009(2) 0.0245(6) Uani 1 1 d .
H9 H 0.1568 0.7827 -0.7752 0.029 Uiso 1 1 calc R
C10 C 0.0955(4) 0.8662(2) -0.6653(2) 0.0240(6) Uani 1 1 d .
H10 H 0.0737 0.9434 -0.7162 0.029 Uiso 1 1 calc R
C11 C 0.2887(4) 0.4318(2) -0.4428(2) 0.0204(5) Uani 1 1 d .

loop_
_atom_site_aniso_label
_atom_site_aniso_U_11
_atom_site_aniso_U_22
_atom_site_aniso_U_33
_atom_site_aniso_U_23
_atom_site_aniso_U_13
_atom_site_aniso_U_12
Co1 0.0155(2) 0.0158(3) 0.0183(3) -0.00365(19) -0.00348(19) -0.00121(19)
Co2 0.0256(3) 0.0135(2) 0.0166(3) -0.00325(19) -0.0011(2) 0.0015(2)
S1 0.0208(3) 0.0190(3) 0.0188(3) -0.0070(3) -0.0009(2) -0.0030(3)
O1W 0.0346(12) 0.0270(11) 0.0312(11) -0.0154(9) 0.0003(10) 0.0005(9)
O1 0.0297(11) 0.0344(11) 0.0183(10) -0.0111(9) 0.0005(8) -0.0068(9)
O2 0.0278(11) 0.0337(11) 0.0189(10) -0.0059(8) -0.0008(8) -0.0113(9)
O2W 0.0740(19) 0.0413(15) 0.0348(14) -0.0162(11) 0.0147(13) -0.0194(13)
O3 0.0488(14) 0.0193(11) 0.0457(14) -0.0097(10) 0.0019(11) -0.0012(10)
O3W 0.083(2) 0.0445(16) 0.0443(16) -0.0047(13) -0.0147(15) -0.0144(15)
O4 0.0234(10) 0.0475(13) 0.0244(11) -0.0143(10) -0.0024(8) -0.0049(9)
O4W 0.059(2) 0.069(2) 0.0597(19) -0.0096(16) 0.0193(15) 0.0168(16)
O5 0.0492(13) 0.0181(10) 0.0197(10) -0.0056(8) 0.0002(9) 0.0065(9)
O5W 0.113(3) 0.056(2) 0.089(3) -0.0133(19) 0.007(2) -0.018(2)
O6 0.0286(11) 0.0289(11) 0.0194(10) -0.0068(9) -0.0020(8) 0.0054(9)
O7 0.0355(12) 0.0293(11) 0.0184(10) -0.0056(8) -0.0011(9) -0.0113(9)
O8 0.0180(9) 0.0245(10) 0.0241(10) -0.0103(8) -0.0039(8) -0.0010(8)
O9 0.0179(10) 0.0261(11) 0.0342(11) -0.0130(9) -0.0028(8) -0.0026(8)
N1 0.0220(11) 0.0177(11) 0.0213(11) -0.0029(9) -0.0041(9) -0.0017(9)
N2 0.0288(12) 0.0150(11) 0.0154(11) -0.0037(9) 0.0025(9) 0.0004(9)
N3 0.0284(12) 0.0145(11) 0.0213(12) -0.0034(9) -0.0005(9) 0.0012(9)
C1 0.055(2) 0.0232(15) 0.0215(15) -0.0074(12) -0.0087(14) 0.0056(14)
C2 0.059(2) 0.0170(14) 0.0275(16) -0.0084(12) -0.0088(15) 0.0065(14)
C3 0.0188(13) 0.0173(13) 0.0213(13) -0.0042(11) -0.0024(10) -0.0012(10)
C4 0.0447(18) 0.0183(14) 0.0226(14) -0.0067(11) -0.0075(13) -0.0021(12)
C5 0.0456(18) 0.0147(13) 0.0263(15) -0.0038(11) -0.0090(13) -0.0042(12)
C6 0.0260(14) 0.0163(13) 0.0197(13) -0.0050(10) -0.0001(11) -0.0003(11)
C7 0.0191(13) 0.0146(12) 0.0203(13) -0.0030(10) -0.0005(10) -0.0009(10)
C8 0.0272(14) 0.0165(13) 0.0217(14) -0.0058(11) 0.0009(11) 0.0005(11)
C9 0.0308(15) 0.0220(14) 0.0173(13) -0.0038(11) 0.0007(11) -0.0006(12)
C10 0.0318(15) 0.0163(13) 0.0192(13) -0.0011(11) -0.0008(11) -0.0001(11)
C11 0.0231(13) 0.0142(12) 0.0230(14) -0.0050(11) -0.0023(11) -0.0020(10)

loop_
_atom_type_symbol
_atom_type_description
_atom_type_scat_dispersion_real
_atom_type_scat_dispersion_imag
_atom_type_scat_source
C C 0.0033 0.0016 'International Tables Vol C Tables 4.2.6.8 and 6.1.1.4'
H H 0.0000 0.0000 'International Tables Vol C Tables 4.2.6.8 and 6.1.1.4'
N N 0.0061 0.0033 'International Tables Vol C Tables 4.2.6.8 and 6.1.1.4'
O O 0.0106 0.0060 'International Tables Vol C Tables 4.2.6.8 and 6.1.1.4'
S S 0.1246 0.1234 'International Tables Vol C Tables 4.2.6.8 and 6.1.1.4'
Co Co 0.3494 0.9721 'International Tables Vol C Tables 4.2.6.8 and 6.1.1.4'

loop_
_geom_angle_atom_site_label_1
_geom_angle_atom_site_label_2
_geom_angle_atom_site_label_3
_geom_angle
_geom_angle_site_symmetry_1
_geom_angle_site_symmetry_3
O9 Co1 O9 180.0 2_655 .
O9 Co1 O8 91.32(8) 2_655 .
O9 Co1 O8 88.68(8) . .
O9 Co1 O8 88.68(8) 2_655 2_655
O9 Co1 O8 91.32(8) . 2_655
O8 Co1 O8 180.0 . 2_655
O9 Co1 N1 91.99(8) 2_655 2_655
O9 Co1 N1 88.01(8) . 2_655
O8 Co1 N1 91.55(8) . 2_655
O8 Co1 N1 88.45(8) 2_655 2_655
O9 Co1 N1 88.01(8) 2_655 .
O9 Co1 N1 91.99(8) . .
O8 Co1 N1 88.45(8) . .
O8 Co1 N1 91.55(8) 2_655 .
N1 Co1 N1 180.0 2_655 .
O7 Co2 O7 179.999(1) 2_574 .
O7 Co2 O6 88.27(8) 2_574 2_574
O7 Co2 O6 91.73(8) . 2_574
O7 Co2 O6 91.73(8) 2_574 .
O7 Co2 O6 88.27(8) . .
O6 Co2 O6 180.0 2_574 .
O7 Co2 N3 91.28(9) 2_574 .
O7 Co2 N3 88.72(9) . .
O6 Co2 N3 88.81(8) 2_574 .
O6 Co2 N3 91.19(9) . .
O7 Co2 N3 88.72(9) 2_574 2_574
O7 Co2 N3 91.28(9) . 2_574
O6 Co2 N3 91.19(8) 2_574 2_574
O6 Co2 N3 88.81(8) . 2_574
N3 Co2 N3 180.0 . 2_574
O3 S1 O4 109.51(14) . .
O3 S1 O2 109.89(13) . .
O4 S1 O2 109.27(12) . .
O3 S1 O1 109.38(13) . .
O4 S1 O1 109.21(12) . .
O2 S1 O1 109.56(12) . .
H1WA O1W H1WB 109(3) . .
H2WA O2W H2WB 109(3) . .
H3WA O3W H3WB 96(3) . .
H4WA O4W H4WB 113(4) . .
H5WA O5W H5WB 132.5 . .
Co2 O6 H6A 121(2) . .
Co2 O6 H6B 120(2) . .
H6A O6 H6B 105(3) . .
Co2 O7 H7A 125(2) . .
Co2 O7 H7B 122(2) . .
H7A O7 H7B 108(3) . .
Co1 O8 H8A 123(2) . .
Co1 O8 H8B 120(2) . .
H8A O8 H8B 110(3) . .
Co1 O9 H9A 121(2) . .
Co1 O9 H9B 114(2) . .
H9A O9 H9B 108(3) . .
C1 N1 C5 116.3(2) . .
C1 N1 Co1 120.90(19) . .
C5 N1 Co1 122.54(18) . .
C11 N2 C7 126.6(2) . .
C11 N2 H2N 119(2) . .
C7 N2 H2N 114(2) . .
C6 N3 C10 117.5(2) . .
C6 N3 Co2 118.23(18) . .
C10 N3 Co2 124.24(18) . .
N1 C1 C2 123.3(3) . .
N1 C1 H1 118.3 . .
C2 C1 H1 118.3 . .
C3 C2 C1 119.8(3) . .
C3 C2 H2 120.1 . .
C1 C2 H2 120.1 . .
C2 C3 C4 117.3(3) . .
C2 C3 C11 123.4(2) . .
C4 C3 C11 119.3(2) . .
C5 C4 C3 119.6(3) . .
C5 C4 H4 120.2 . .
C3 C4 H4 120.2 . .
N1 C5 C4 123.7(3) . .
N1 C5 H5 118.1 . .
C4 C5 H5 118.1 . .
N3 C6 C7 123.4(3) . .
N3 C6 H6 118.3 . .
C7 C6 H6 118.3 . .
C8 C7 C6 118.5(2) . .
C8 C7 N2 125.6(2) . .
C6 C7 N2 115.9(2) . .
C7 C8 C9 118.2(3) . .
C7 C8 H8 120.9 . .
C9 C8 H8 120.9 . .
C10 C9 C8 119.9(3) . .
C10 C9 H9 120.0 . .
C8 C9 H9 120.0 . .
N3 C10 C9 122.5(2) . .
N3 C10 H10 118.8 . .
C9 C10 H10 118.8 . .
O5 C11 N2 123.6(2) . .
O5 C11 C3 120.8(2) . .
N2 C11 C3 115.5(2) . .

loop_
_geom_bond_atom_site_label_1
_geom_bond_atom_site_label_2
_geom_bond_distance
_geom_bond_site_symmetry_2
Co1 O9 2.0471(19) 2_655
Co1 O9 2.0471(19) .
Co1 O8 2.1057(19) .
Co1 O8 2.1057(19) 2_655
Co1 N1 2.208(2) 2_655
Co1 N1 2.208(2) .
Co2 O7 2.084(2) 2_574
Co2 O7 2.084(2) .
Co2 O6 2.101(2) 2_574
Co2 O6 2.101(2) .
Co2 N3 2.157(2) .
Co2 N3 2.157(2) 2_574
S1 O3 1.464(2) .
S1 O4 1.469(2) .
S1 O2 1.471(2) .
S1 O1 1.476(2) .
O1W H1WA 0.838(18) .
O1W H1WB 0.834(18) .
O2W H2WA 0.836(19) .
O2W H2WB 0.851(19) .
O3W H3WA 0.889(19) .
O3W H3WB 0.883(19) .
O4W H4WA 0.856(19) .
O4W H4WB 0.854(19) .
O5 C11 1.225(3) .
O5W H5WA 0.954(19) .
O5W H5WB 0.9387 .
O6 H6A 0.850(18) .
O6 H6B 0.829(18) .
O7 H7A 0.848(18) .
O7 H7B 0.844(18) .
O8 H8A 0.833(18) .
O8 H8B 0.821(18) .
O9 H9A 0.849(18) .
O9 H9B 0.840(18) .
N1 C1 1.335(4) .
N1 C5 1.339(4) .
N2 C11 1.349(3) .
N2 C7 1.407(3) .
N2 H2N 0.83(3) .
N3 C6 1.339(3) .
N3 C10 1.347(4) .
C1 C2 1.383(4) .
C1 H1 0.9500 .
C2 C3 1.375(4) .
C2 H2 0.9500 .
C3 C4 1.379(4) .
C3 C11 1.502(4) .
C4 C5 1.376(4) .
C4 H4 0.9500 .
C5 H5 0.9500 .
C6 C7 1.392(4) .
C6 H6 0.9500 .
C7 C8 1.386(4) .
C8 C9 1.387(4) .
C8 H8 0.9500 .
C9 C10 1.377(4) .
C9 H9 0.9500 .
C10 H10 0.9500 .

loop_
_geom_hbond_atom_site_label_D
_geom_hbond_atom_site_label_H
_geom_hbond_atom_site_label_A
_geom_hbond_distance_DH
_geom_hbond_distance_HA
_geom_hbond_distance_DA
_geom_hbond_angle_DHA
_geom_hbond_site_symmetry_A
O1W H1WA O4W 0.838(18) 1.95(2) 2.779(4) 172(4) .
O1W H1WB O5 0.834(18) 1.939(19) 2.767(3) 172(3) 1_565
O2W H2WA O3 0.836(19) 2.08(2) 2.919(4) 176(4) 1_564
O2W H2WB O3W 0.851(19) 1.921(19) 2.770(4) 176(4) .
O3W H3WA O4W 0.889(19) 2.11(3) 2.870(4) 143(4) .
O3W H3WA O5W 0.889(19) 2.64(4) 3.287(5) 131(4) .
O3W H3WB O1 0.883(19) 2.25(2) 3.066(4) 154(4) 2_574
O3W H3WB O3 0.883(19) 2.45(3) 3.193(4) 142(4) 2_574
O4W H4WA O5W 0.856(19) 1.95(3) 2.777(6) 163(5) .
O4W H4WB O3 0.854(19) 2.03(2) 2.871(4) 168(5) 1_664
O5W H5WA O3 0.954(19) 1.919(17) 2.856(4) 167(3) 2_574
O5W H5WB O3 0.94 2.29 2.984(5) 129.8 1_564
O5W H5WB O4 0.94 2.40 3.330(4) 168.6 1_564
O6 H6A O2 0.850(18) 1.867(19) 2.714(3) 175(3) 2_565
O6 H6B O1W 0.829(18) 2.00(2) 2.796(3) 162(3) 2_674
O7 H7A O1W 0.848(18) 1.95(2) 2.781(3) 166(3) .
O7 H7B O4 0.844(18) 1.860(19) 2.699(3) 173(4) 1_564
O8 H8A O2 0.833(18) 1.904(18) 2.728(3) 169(3) 1_655
O8 H8B O4 0.821(18) 1.917(18) 2.737(3) 176(3) .
O9 H9A O1 0.849(18) 1.864(19) 2.711(3) 175(3) 2
O9 H9B O1 0.840(18) 1.930(19) 2.766(3) 173(3) .
N2 H2N O2W 0.83(3) 2.02(4) 2.842(3) 167(3) 2_574

loop_
_geom_torsion_atom_site_label_1
_geom_torsion_atom_site_label_2
_geom_torsion_atom_site_label_3
_geom_torsion_atom_site_label_4
_geom_torsion
_geom_torsion_site_symmetry_1
O9 Co1 N1 C1 -83.3(2) 2_655
O9 Co1 N1 C1 96.7(2) .
O8 Co1 N1 C1 8.1(2) .
O8 Co1 N1 C1 -171.9(2) 2_655
N1 Co1 N1 C1 168(32) 2_655
O9 Co1 N1 C5 90.5(2) 2_655
O9 Co1 N1 C5 -89.5(2) .
O8 Co1 N1 C5 -178.1(2) .
O8 Co1 N1 C5 1.9(2) 2_655
N1 Co1 N1 C5 -18(32) 2_655
O7 Co2 N3 C6 -41.0(2) 2_574
O7 Co2 N3 C6 139.0(2) .
O6 Co2 N3 C6 -129.3(2) 2_574
O6 Co2 N3 C6 50.7(2) .
N3 Co2 N3 C6 59(26) 2_574
O7 Co2 N3 C10 140.0(2) 2_574
O7 Co2 N3 C10 -40.0(2) .
O6 Co2 N3 C10 51.8(2) 2_574
O6 Co2 N3 C10 -128.2(2) .
N3 Co2 N3 C10 -120(26) 2_574
C5 N1 C1 C2 1.1(5) .
Co1 N1 C1 C2 175.2(3) .
N1 C1 C2 C3 -0.1(6) .
C1 C2 C3 C4 -1.0(5) .
C1 C2 C3 C11 -177.7(3) .
C2 C3 C4 C5 1.1(5) .
C11 C3 C4 C5 177.9(3) .
C1 N1 C5 C4 -1.0(5) .
Co1 N1 C5 C4 -175.0(2) .
C3 C4 C5 N1 -0.1(5) .
C10 N3 C6 C7 0.7(4) .
Co2 N3 C6 C7 -178.4(2) .
N3 C6 C7 C8 -1.8(4) .
N3 C6 C7 N2 178.6(3) .
C11 N2 C7 C8 15.8(4) .
C11 N2 C7 C6 -164.6(3) .
C6 C7 C8 C9 1.6(4) .
N2 C7 C8 C9 -178.9(3) .
C7 C8 C9 C10 -0.5(4) .
C6 N3 C10 C9 0.5(4) .
Co2 N3 C10 C9 179.5(2) .
C8 C9 C10 N3 -0.6(5) .
C7 N2 C11 O5 -7.1(5) .
C7 N2 C11 C3 172.2(2) .
C2 C3 C11 O5 151.9(3) .
C4 C3 C11 O5 -24.7(4) .
C2 C3 C11 N2 -27.4(4) .
C4 C3 C11 N2 156.0(3) .
